data_2214150
loop_
_publ_author_name
'Abid, Sonia'
'Hemissi, Hanene '
'Rzaigui, Mohamed'

_publ_section_title
;
 2,6-Xylidinium nitrate
;
_journal_coeditor_code DN2181
_journal_issue 7
_journal_name_full 'Acta Crystallographica Section E'
_journal_page_first o3117
_journal_page_last o3117
_journal_paper_doi 10.1107/S1600536807025408
_journal_volume 63
_journal_year 2007
_chemical_formula_iupac 'C8 H12 N +, N O3 -'
_chemical_formula_moiety 'C8 H12 N +, N O3 -'
_chemical_formula_sum 'C8 H12 N2 O3'
_chemical_formula_weight 184.20
_chemical_name_systematic
;
2,6-Xylidinium nitrate
;
_space_group_IT_number 14
_symmetry_cell_setting monoclinic
_symmetry_space_group_name_Hall '-P 2ybc'
_symmetry_space_group_name_H-M 'P 1 21/c 1'
_atom_sites_solution_hydrogens geom
_atom_sites_solution_primary direct
_atom_sites_solution_secondary difmap
_audit_creation_method SHELXL-97
_cell_angle_alpha 90.00
_cell_angle_beta 91.47(2)
_cell_angle_gamma 90.00
_cell_formula_units_Z 4
_cell_length_a 7.891(2)
_cell_length_b 8.328(3)
_cell_length_c 13.628(2)
_cell_measurement_reflns_used 25
_cell_measurement_temperature 293(2)
_cell_measurement_theta_max 9.69
_cell_measurement_theta_min 8.30
_cell_volume 895.3(4)
_computing_cell_refinement 'CAD-4 EXPRESS'
_computing_data_collection 'CAD-4 EXPRESS (Enraf--Nonius, 1994)'
_computing_data_reduction 'XCAD4 (Harms & Wocadlo, 1995)'
_computing_molecular_graphics 'ORTEP-3 for Windows (Farrugia, 1997)'
_computing_publication_material 'WinGX (Farrugia, 1999)'
_computing_structure_refinement 'SHELXL97 (Sheldrick, 1997)'
_computing_structure_solution 'SHELXS97 (Sheldrick, 1997)'
_diffrn_ambient_temperature 293(2)
_diffrn_measured_fraction_theta_full 1.000
_diffrn_measured_fraction_theta_max 1.000
_diffrn_measurement_device '\k-geometry diffractometer'
_diffrn_measurement_device_type 'Enraf--Nonius TurboCAD-4'
_diffrn_measurement_method 'non-profiled \w scans'
_diffrn_radiation_monochromator graphite
_diffrn_radiation_source 'X-ray tube'
_diffrn_radiation_type MoK\a
_diffrn_radiation_wavelength 0.71073
_diffrn_reflns_av_R_equivalents 0.0175
_diffrn_reflns_av_sigmaI/netI 0.0225
_diffrn_reflns_limit_h_max 9
_diffrn_reflns_limit_h_min -9
_diffrn_reflns_limit_k_max 9
_diffrn_reflns_limit_k_min 0
_diffrn_reflns_limit_l_max 16
_diffrn_reflns_limit_l_min -16
_diffrn_reflns_number 3131
_diffrn_reflns_theta_full 25
_diffrn_reflns_theta_max 24.97
_diffrn_reflns_theta_min 2.58
_diffrn_standards_decay_% 5
_diffrn_standards_interval_time 120
_diffrn_standards_number 2
_exptl_absorpt_coefficient_mu 0.106
_exptl_absorpt_correction_type none
_exptl_crystal_colour colourless
_exptl_crystal_density_diffrn 1.367
_exptl_crystal_density_method 'not measured'
_exptl_crystal_description parallelepiped
_exptl_crystal_F_000 392
_exptl_crystal_size_max 0.20
_exptl_crystal_size_mid 0.19
_exptl_crystal_size_min 0.17
_refine_diff_density_max 0.167
_refine_diff_density_min -0.156
_refine_ls_extinction_coef 0.014(3)
_refine_ls_extinction_expression Fc^*^=kFc[1+0.001xFc^2^\l^3^/sin(2\q)]^-1/4^
_refine_ls_extinction_method SHELXL97
_refine_ls_goodness_of_fit_ref 1.056
_refine_ls_hydrogen_treatment constr
_refine_ls_matrix_type full
_refine_ls_number_parameters 122
_refine_ls_number_reflns 1568
_refine_ls_number_restraints 0
_refine_ls_restrained_S_all 1.056
_refine_ls_R_factor_all 0.0541
_refine_ls_R_factor_gt 0.0371
_refine_ls_shift/su_max 0.005
_refine_ls_shift/su_mean 0.002
_refine_ls_structure_factor_coef Fsqd
_refine_ls_weighting_details 'calc w=1/[\s^2^(Fo^2^)+(0.0537P)^2^+0.2838P] where P=(Fo^2^+2Fc^2^)/3'
_refine_ls_weighting_scheme calc
_refine_ls_wR_factor_gt 0.1038
_refine_ls_wR_factor_ref 0.1116
_reflns_number_gt 1181
_reflns_number_total 1568
_reflns_threshold_expression I>2\s(I)
_cod_data_source_file dn2181.cif
_cod_data_source_block I
_cod_original_cell_volume 895.2(4)
_cod_original_sg_symbol_H-M 'P 21/c'
_cod_database_code 2214150
_cod_database_fobs_code 2214150

loop_
_symmetry_equiv_pos_as_xyz
'x, y, z'
'-x, y+1/2, -z+1/2'
'-x, -y, -z'
'x, -y-1/2, z-1/2'

loop_
_atom_site_type_symbol
_atom_site_label
_atom_site_fract_x
_atom_site_fract_y
_atom_site_fract_z
_atom_site_U_iso_or_equiv
_atom_site_adp_type
_atom_site_calc_flag
_atom_site_refinement_flags
_atom_site_occupancy
N N1 0.05197(19) 0.23434(19) 0.13088(12) 0.0375(4) Uani d . 1
O O1 -0.01610(19) 0.19181(19) 0.20863(10) 0.0535(4) Uani d . 1
O O2 0.0066(2) 0.16522(19) 0.05302(10) 0.0548(4) Uani d . 1
O O3 0.1585(2) 0.3402(2) 0.13256(13) 0.0701(5) Uani d . 1
N N2 0.16555(19) 0.37350(19) 0.36594(11) 0.0379(4) Uani d . 1
C C1 0.3441(2) 0.3220(2) 0.37321(12) 0.0318(4) Uani d . 1
C C2 0.4727(2) 0.4356(2) 0.37051(12) 0.0366(5) Uani d . 1
C C3 0.6386(3) 0.3782(3) 0.37620(14) 0.0465(5) Uani d . 1
C C4 0.6726(3) 0.2168(3) 0.38574(15) 0.0465(5) Uani d . 1
C C5 0.5416(2) 0.1077(3) 0.38996(13) 0.0418(5) Uani d . 1
C C6 0.3738(2) 0.1575(2) 0.38346(12) 0.0341(4) Uani d . 1
C C7 0.4382(3) 0.6136(3) 0.36478(15) 0.0487(5) Uani d . 1
C C8 0.2319(3) 0.0377(2) 0.38770(16) 0.0466(5) Uani d . 1
H H2A 0.1609 0.4793 0.3569 0.057 Uiso calc R 1
H H2B 0.1138 0.3482 0.4211 0.057 Uiso calc R 1
H H2C 0.1142 0.3241 0.3155 0.057 Uiso calc R 1
H H3 0.7282 0.4505 0.3735 0.056 Uiso calc R 1
H H4 0.7843 0.1812 0.3894 0.056 Uiso calc R 1
H H5 0.5660 -0.0010 0.3973 0.050 Uiso calc R 1
H H7A 0.3797 0.6471 0.4222 0.073 Uiso calc R 1
H H7B 0.3693 0.6363 0.3074 0.073 Uiso calc R 1
H H7C 0.5436 0.6706 0.3611 0.073 Uiso calc R 1
H H8A 0.2780 -0.0678 0.3983 0.070 Uiso calc R 1
H H8B 0.1677 0.0395 0.3269 0.070 Uiso calc R 1
H H8C 0.1592 0.0647 0.4407 0.070 Uiso calc R 1

loop_
_atom_site_aniso_label
_atom_site_aniso_U_11
_atom_site_aniso_U_22
_atom_site_aniso_U_33
_atom_site_aniso_U_12
_atom_site_aniso_U_13
_atom_site_aniso_U_23
N1 0.0347(8) 0.0315(9) 0.0462(10) 0.0017(7) -0.0007(7) 0.0007(7)
O1 0.0636(10) 0.0570(10) 0.0401(8) -0.0097(8) 0.0044(7) 0.0044(7)
O2 0.0665(10) 0.0575(10) 0.0406(8) -0.0133(8) 0.0043(7) -0.0105(7)
O3 0.0585(10) 0.0629(11) 0.0889(13) -0.0317(9) 0.0005(8) -0.0011(9)
N2 0.0408(9) 0.0321(9) 0.0406(8) 0.0074(7) -0.0005(7) -0.0025(7)
C1 0.0351(9) 0.0334(10) 0.0268(8) 0.0049(8) 0.0003(7) -0.0013(7)
C2 0.0457(12) 0.0355(11) 0.0285(9) -0.0019(8) 0.0010(7) 0.0000(8)
C3 0.0408(11) 0.0530(13) 0.0456(11) -0.0093(10) 0.0021(9) 0.0011(10)
C4 0.0355(11) 0.0572(14) 0.0470(12) 0.0085(10) 0.0015(8) 0.0018(10)
C5 0.0473(12) 0.0388(11) 0.0393(10) 0.0132(10) 0.0006(8) 0.0007(9)
C6 0.0397(10) 0.0318(10) 0.0307(9) 0.0043(8) 0.0005(7) -0.0014(7)
C8 0.0510(13) 0.0319(11) 0.0565(12) -0.0003(9) -0.0046(9) 0.0006(9)
C7 0.0655(14) 0.0348(11) 0.0457(11) -0.0052(11) 0.0014(10) 0.0026(9)

loop_
_atom_type_symbol
_atom_type_description
_atom_type_scat_dispersion_real
_atom_type_scat_dispersion_imag
_atom_type_scat_source
C C 0.0033 0.0016 'International Tables Vol C Tables 4.2.6.8 and 6.1.1.4'
H H 0.0000 0.0000 'International Tables Vol C Tables 4.2.6.8 and 6.1.1.4'
N N 0.0061 0.0033 'International Tables Vol C Tables 4.2.6.8 and 6.1.1.4'
O O 0.0106 0.0060 'International Tables Vol C Tables 4.2.6.8 and 6.1.1.4'

loop_
_geom_angle_atom_site_label_1
_geom_angle_atom_site_label_2
_geom_angle_atom_site_label_3
_geom_angle
O3 N1 O1 120.00(17)
O3 N1 O2 122.10(17)
O1 N1 O2 117.90(16)
C1 N2 H2A 109.5
C1 N2 H2B 109.5
H2A N2 H2B 109.5
C1 N2 H2C 109.5
H2A N2 H2C 109.5
H2B N2 H2C 109.5
C4 C3 C2 121.37(19)
C4 C3 H3 119.3
C2 C3 H3 119.3
C5 C6 C1 117.22(18)
C5 C6 C8 120.64(18)
C1 C6 C8 122.14(17)
C2 C1 C6 123.39(17)
C2 C1 N2 119.84(17)
C6 C1 N2 116.77(16)
C1 C2 C3 116.78(18)
C1 C2 C7 122.68(18)
C3 C2 C7 120.52(19)
C6 C8 H8A 109.5
C6 C8 H8B 109.5
H8A C8 H8B 109.5
C6 C8 H8C 109.5
H8A C8 H8C 109.5
H8B C8 H8C 109.5
C3 C4 C5 120.22(19)
C3 C4 H4 119.9
C5 C4 H4 119.9
C4 C5 C6 121.0(2)
C4 C5 H5 119.5
C6 C5 H5 119.5
C2 C7 H7A 109.5
C2 C7 H7B 109.5
H7A C7 H7B 109.5
C2 C7 H7C 109.5
H7A C7 H7C 109.5
H7B C7 H7C 109.5

loop_
_geom_bond_atom_site_label_1
_geom_bond_atom_site_label_2
_geom_bond_distance
O1 N1 1.251(2)
O2 N1 1.251(2)
N1 O3 1.218(2)
N2 C1 1.473(2)
N2 H2A 0.8900
N2 H2B 0.8900
N2 H2C 0.8900
C3 C4 1.376(3)
C3 C2 1.394(3)
C3 H3 0.9300
C6 C5 1.388(3)
C6 C1 1.396(3)
C6 C8 1.502(3)
C1 C2 1.389(3)
C2 C7 1.508(3)
C8 H8A 0.9600
C8 H8B 0.9600
C8 H8C 0.9600
C4 C5 1.379(3)
C4 H4 0.9300
C5 H5 0.9300
C7 H7A 0.9600
C7 H7B 0.9600
C7 H7C 0.9600

loop_
_geom_hbond_atom_site_label_D
_geom_hbond_atom_site_label_H
_geom_hbond_atom_site_label_A
_geom_hbond_site_symmetry_A
_geom_hbond_distance_DH
_geom_hbond_distance_HA
_geom_hbond_distance_DA
_geom_hbond_angle_DHA
_geom_hbond_publ_flag
N2 H2A O1 2_555 0.8900 2.2800 3.064(2) 147.00 yes
N2 H2A O2 2_555 0.8900 2.4000 3.007(2) 126.00 yes
N2 H2B O2 4_566 0.8900 2.0100 2.888(2) 169.00 yes
N2 H2C O1 . 0.8900 2.0800 2.964(2) 174.00 yes
N2 H2C O3 . 0.8900 2.5300 3.192(3) 132.00 yes
C5 H5 O3 2_645 0.9300 2.5900 3.270(3) 131.00 yes
C8 H8B O1 . 0.9600 2.4900 3.345(3) 149.00 yes

loop_
_cod_related_entry_id
_cod_related_entry_database
_cod_related_entry_code
1 ChemSpider 21124228
